data_7016071
loop_
_publ_author_name
'Zhu, Yi'
'Xiao, Zicheng'
'Wang, Longsheng'
'Yin, Panchao'
'Hao, Jian'
'Wei, Yongge'
'Wang, Yuan'

_publ_section_title
;
 Monosubstituted arylimido hexamolybdates containing pendant amino
 groups: synthesis and structural characterization.
;
_journal_issue 28
_journal_name_full 'Dalton transactions (Cambridge, England : 2003)'
_journal_page_first 7304
_journal_page_last 7309
_journal_paper_doi 10.1039/c1dt10168d
_journal_volume 40
_journal_year 2011
_chemical_formula_sum 'C46 H86 Mo6 N4 O20'
_chemical_formula_weight 1590.83
_chemical_name_systematic
;
?
;
_space_group_IT_number 2
_symmetry_cell_setting triclinic
_symmetry_space_group_name_Hall '-P 1'
_symmetry_space_group_name_H-M 'P -1'
_atom_sites_solution_hydrogens geom
_atom_sites_solution_primary direct
_atom_sites_solution_secondary difmap
_audit_creation_method SHELXL-97
_cell_angle_alpha 83.61(3)
_cell_angle_beta 76.11(3)
_cell_angle_gamma 79.62(3)
_cell_formula_units_Z 2
_cell_length_a 12.638(3)
_cell_length_b 12.773(3)
_cell_length_c 20.309(4)
_cell_measurement_reflns_used 20584
_cell_measurement_temperature 298(2)
_cell_measurement_theta_max 27.51
_cell_measurement_theta_min 3.11
_cell_volume 3122.5(13)
_computing_cell_refinement 'Rigaku RAPID AUTO Ver2.30'
_computing_data_collection 'Rigaku RAPID AUTO Ver2.30'
_computing_data_reduction 'Rigaku RAPID AUTO Ver2.30'
_computing_molecular_graphics 'Bruker SHELXTL'
_computing_publication_material 'Bruker SHELXTL'
_computing_structure_refinement 'SHELXL-97 (Sheldrick, 1997)'
_computing_structure_solution 'SHELXS-97 (Sheldrick, 1990)'
_diffrn_ambient_temperature 298(2)
_diffrn_detector_area_resol_mean '100x100 micron'
_diffrn_measured_fraction_theta_full 0.977
_diffrn_measured_fraction_theta_max 0.977
_diffrn_measurement_device_type 'Rigaku RAXIS-RAPID'
_diffrn_measurement_method Oscillation
_diffrn_radiation_monochromator graphite
_diffrn_radiation_source 'fine-focus sealed tube'
_diffrn_radiation_type MoK\a
_diffrn_radiation_wavelength 0.71073
_diffrn_reflns_av_R_equivalents 0.0424
_diffrn_reflns_av_sigmaI/netI 0.0625
_diffrn_reflns_limit_h_max 15
_diffrn_reflns_limit_h_min -15
_diffrn_reflns_limit_k_max 14
_diffrn_reflns_limit_k_min -15
_diffrn_reflns_limit_l_max 24
_diffrn_reflns_limit_l_min -24
_diffrn_reflns_number 24659
_diffrn_reflns_theta_full 25.00
_diffrn_reflns_theta_max 25.00
_diffrn_reflns_theta_min 3.11
_exptl_absorpt_coefficient_mu 1.237
_exptl_absorpt_correction_T_max 0.8863
_exptl_absorpt_correction_T_min 0.8362
_exptl_absorpt_correction_type multi-scan
_exptl_crystal_colour brown
_exptl_crystal_density_diffrn 1.692
_exptl_crystal_density_method 'not measured'
_exptl_crystal_description block
_exptl_crystal_F_000 1604
_exptl_crystal_size_max 0.15
_exptl_crystal_size_mid 0.10
_exptl_crystal_size_min 0.10
_refine_diff_density_max 1.094
_refine_diff_density_min -0.760
_refine_diff_density_rms 0.105
_refine_ls_extinction_method none
_refine_ls_goodness_of_fit_ref 1.020
_refine_ls_hydrogen_treatment constr
_refine_ls_matrix_type full
_refine_ls_number_parameters 679
_refine_ls_number_reflns 10730
_refine_ls_number_restraints 189
_refine_ls_restrained_S_all 1.026
_refine_ls_R_factor_all 0.0763
_refine_ls_R_factor_gt 0.0505
_refine_ls_shift/su_max 0.001
_refine_ls_shift/su_mean 0.000
_refine_ls_structure_factor_coef Fsqd
_refine_ls_weighting_details 'calc w=1/[\s^2^(Fo^2^)+(0.0708P)^2^+3.7295P] where P=(Fo^2^+2Fc^2^)/3'
_refine_ls_weighting_scheme calc
_refine_ls_wR_factor_gt 0.1336
_refine_ls_wR_factor_ref 0.1497
_reflns_number_gt 7421
_reflns_number_total 10730
_reflns_threshold_expression >2sigma(I)
_cod_data_source_file c1dt10168d.txt
_cod_data_source_block MEOBIPH
_cod_original_cell_volume 3122.3(11)
_cod_original_sg_symbol_H-M P-1
_cod_database_code 7016071

loop_
_symmetry_equiv_pos_as_xyz
'x, y, z'
'-x, -y, -z'

loop_
_atom_site_label
_atom_site_type_symbol
_atom_site_fract_x
_atom_site_fract_y
_atom_site_fract_z
_atom_site_U_iso_or_equiv
_atom_site_adp_type
_atom_site_occupancy
_atom_site_symmetry_multiplicity
_atom_site_calc_flag
_atom_site_refinement_flags
_atom_site_disorder_assembly
_atom_site_disorder_group
Mo1 Mo 0.04926(4) 0.57573(4) 0.76107(3) 0.05770(16) Uani 1 1 d . . .
Mo2 Mo -0.16818(4) 0.59177(4) 0.70025(4) 0.07106(19) Uani 1 1 d . . .
Mo3 Mo -0.17501(5) 0.72794(5) 0.82977(3) 0.0744(2) Uani 1 1 d . . .
Mo4 Mo 0.04646(4) 0.69570(5) 0.61229(3) 0.06505(17) Uani 1 1 d . . .
Mo5 Mo 0.03907(5) 0.83238(4) 0.74110(3) 0.06959(18) Uani 1 1 d . . .
Mo6 Mo -0.18208(4) 0.85156(4) 0.67973(3) 0.05823(16) Uani 1 1 d . . .
O1 O -0.0635(3) 0.7095(3) 0.72168(17) 0.0497(9) Uani 1 1 d . . .
O2 O -0.2474(4) 0.5079(4) 0.6854(4) 0.111(2) Uani 1 1 d . . .
O3 O -0.2573(5) 0.7431(5) 0.9082(3) 0.111(2) Uani 1 1 d . . .
O4 O 0.1244(4) 0.6858(5) 0.5326(2) 0.0966(16) Uani 1 1 d . . .
O5 O 0.1154(4) 0.9203(4) 0.7544(3) 0.1025(18) Uani 1 1 d . . .
O6 O -0.2648(4) 0.9542(3) 0.6494(2) 0.0784(13) Uani 1 1 d . . .
O7 O -0.0573(3) 0.5014(3) 0.7375(2) 0.0719(12) Uani 1 1 d . . .
O8 O -0.0624(4) 0.6145(3) 0.8425(2) 0.0751(12) Uani 1 1 d . . .
O9 O 0.1174(3) 0.5844(3) 0.6653(2) 0.0621(10) Uani 1 1 d . . .
O10 O 0.1137(3) 0.6975(3) 0.7700(2) 0.0663(11) Uani 1 1 d . . .
O11 O -0.2396(3) 0.6322(3) 0.7921(3) 0.0826(14) Uani 1 1 d . . .
O12 O -0.0613(4) 0.6025(3) 0.6175(2) 0.0731(12) Uani 1 1 d . . .
O13 O -0.0697(4) 0.8241(4) 0.8240(2) 0.0791(13) Uani 1 1 d . . .
O14 O 0.1088(3) 0.7937(3) 0.6491(2) 0.0692(11) Uani 1 1 d . . .
O15 O -0.2426(3) 0.7300(3) 0.6720(2) 0.0713(12) Uani 1 1 d . . .
O16 O -0.2459(3) 0.8391(3) 0.7745(2) 0.0706(11) Uani 1 1 d . . .
O17 O -0.0693(3) 0.8106(4) 0.6001(2) 0.0708(11) Uani 1 1 d . . .
O18 O -0.0746(3) 0.9207(3) 0.7026(2) 0.0696(11) Uani 1 1 d . . .
O19 O 0.1441(5) 0.4573(4) 0.9246(3) 0.114(2) Uani 1 1 d . . .
O20 O 0.3291(5) -0.0892(5) 1.0545(3) 0.1147(19) Uani 1 1 d . . .
N1 N 0.1359(4) 0.4713(4) 0.7919(3) 0.0656(13) Uani 1 1 d . . .
N2 N 0.5099(6) -0.1948(5) 0.9828(4) 0.124(3) Uani 1 1 d . . .
H2A H 0.4791 -0.2184 1.0228 0.149 Uiso 1 1 calc R . .
H2B H 0.5692 -0.2308 0.9604 0.149 Uiso 1 1 calc R . .
N3 N -0.0033(4) 0.7864(4) 0.3660(2) 0.0611(12) Uani 1 1 d . . .
N4 N 0.5794(6) 0.3472(8) 0.2163(4) 0.127(3) Uani 1 1 d . . .
C1 C 0.1991(5) 0.3861(5) 0.8180(3) 0.0713(17) Uani 1 1 d . . .
C2 C 0.1996(6) 0.3736(5) 0.8876(4) 0.083(2) Uani 1 1 d . . .
C3 C 0.2542(6) 0.2805(6) 0.9138(4) 0.089(2) Uani 1 1 d . . .
H3 H 0.2534 0.2718 0.9600 0.107 Uiso 1 1 calc R . .
C4 C 0.3114(6) 0.1983(6) 0.8709(4) 0.083(2) Uani 1 1 d . . .
C5 C 0.3164(7) 0.2147(6) 0.8017(4) 0.090(2) Uani 1 1 d . . .
H5 H 0.3579 0.1637 0.7725 0.109 Uiso 1 1 calc R . .
C6 C 0.2599(6) 0.3066(6) 0.7761(4) 0.083(2) Uani 1 1 d . . .
H6 H 0.2624 0.3158 0.7297 0.099 Uiso 1 1 calc R . .
C7 C 0.1413(10) 0.4462(9) 0.9962(4) 0.157(5) Uani 1 1 d . . .
H7A H 0.1001 0.5096 1.0169 0.235 Uiso 1 1 calc R . .
H7B H 0.2153 0.4357 1.0029 0.235 Uiso 1 1 calc R . .
H7C H 0.1067 0.3859 1.0168 0.235 Uiso 1 1 calc R . .
C8 C 0.4634(7) -0.0976(6) 0.9541(5) 0.096(2) Uani 1 1 d . . .
C9 C 0.3685(7) -0.0418(6) 0.9911(4) 0.092(2) Uani 1 1 d . . .
C10 C 0.3176(7) 0.0555(6) 0.9656(4) 0.092(2) Uani 1 1 d . . .
H10 H 0.2535 0.0922 0.9914 0.111 Uiso 1 1 calc R . .
C11 C 0.3652(7) 0.0968(6) 0.9002(4) 0.087(2) Uani 1 1 d . . .
C12 C 0.4617(6) 0.0405(6) 0.8629(4) 0.093(2) Uani 1 1 d . . .
H12 H 0.4944 0.0675 0.8199 0.111 Uiso 1 1 calc R . .
C13 C 0.5084(7) -0.0556(6) 0.8901(5) 0.095(2) Uani 1 1 d . . .
H13 H 0.5722 -0.0931 0.8644 0.114 Uiso 1 1 calc R . .
C14 C 0.2424(9) -0.0299(9) 1.0970(6) 0.142(4) Uani 1 1 d . . .
H14A H 0.2227 -0.0702 1.1397 0.214 Uiso 1 1 calc R . .
H14B H 0.1801 -0.0133 1.0763 0.214 Uiso 1 1 calc R . .
H14C H 0.2644 0.0351 1.1046 0.214 Uiso 1 1 calc R . .
C111 C -0.0867(5) 0.7095(5) 0.3860(3) 0.0663(16) Uani 1 1 d DU . .
H11A H -0.1580 0.7485 0.3811 0.080 Uiso 1 1 calc R . .
H11B H -0.0656 0.6547 0.3538 0.080 Uiso 1 1 calc R . .
C112 C -0.1006(6) 0.6555(5) 0.4562(3) 0.0790(19) Uani 1 1 d DU . .
H11C H -0.1113 0.7084 0.4890 0.095 Uiso 1 1 calc R . .
H11D H -0.0342 0.6055 0.4596 0.095 Uiso 1 1 calc R . .
C113 C -0.1982(7) 0.5969(7) 0.4726(5) 0.116(3) Uani 1 1 d DU . .
H11E H -0.2027 0.5663 0.4320 0.139 Uiso 1 1 calc R . .
H11F H -0.1868 0.5387 0.5065 0.139 Uiso 1 1 calc R . .
C114 C -0.3010(9) 0.6651(13) 0.4978(9) 0.251(9) Uani 1 1 d DU . .
H11G H -0.3604 0.6242 0.5074 0.377 Uiso 1 1 calc R . .
H11H H -0.3134 0.7220 0.4641 0.377 Uiso 1 1 calc R . .
H11I H -0.2977 0.6943 0.5387 0.377 Uiso 1 1 calc R . .
C121 C -0.0302(5) 0.8732(4) 0.4162(3) 0.0662(16) Uani 1 1 d D . .
H12A H -0.0172 0.8401 0.4595 0.079 Uiso 1 1 calc R . .
H12B H 0.0214 0.9232 0.4000 0.079 Uiso 1 1 calc R . .
C122 C -0.1441(5) 0.9346(5) 0.4282(4) 0.0732(18) Uani 1 1 d D . .
H12C H -0.1970 0.8862 0.4455 0.088 Uiso 1 1 calc R . .
H12D H -0.1584 0.9694 0.3855 0.088 Uiso 1 1 calc R . .
C123 C -0.1585(6) 1.0180(5) 0.4787(3) 0.0790(19) Uani 1 1 d D . .
H12E H -0.1461 0.9827 0.5217 0.095 Uiso 1 1 calc R . .
H12F H -0.1036 1.0646 0.4619 0.095 Uiso 1 1 calc R . .
C124 C -0.2709(7) 1.0835(7) 0.4902(4) 0.106(3) Uani 1 1 d D . .
H12G H -0.2767 1.1350 0.5224 0.158 Uiso 1 1 calc R . .
H12H H -0.3254 1.0379 0.5075 0.158 Uiso 1 1 calc R . .
H12I H -0.2828 1.1198 0.4480 0.158 Uiso 1 1 calc R . .
C131 C -0.0099(6) 0.8400(5) 0.2969(3) 0.0713(17) Uani 1 1 d D . .
H13A H 0.0347 0.8966 0.2873 0.086 Uiso 1 1 calc R . .
H13B H -0.0857 0.8729 0.2982 0.086 Uiso 1 1 calc R . .
C132 C 0.0280(7) 0.7666(5) 0.2384(3) 0.089(2) Uani 1 1 d D . .
H13C H 0.1073 0.7446 0.2302 0.107 Uiso 1 1 calc R . .
H13D H -0.0066 0.7031 0.2505 0.107 Uiso 1 1 calc R . .
C133 C -0.0027(9) 0.8241(8) 0.1743(4) 0.127(3) Uani 1 1 d D . .
H13E H -0.0824 0.8421 0.1819 0.153 Uiso 1 1 calc R . .
H13F H 0.0278 0.8901 0.1642 0.153 Uiso 1 1 calc R . .
C134 C 0.0391(12) 0.7578(12) 0.1156(5) 0.195(6) Uani 1 1 d D . .
H13G H 0.0179 0.7961 0.0761 0.292 Uiso 1 1 calc R . .
H13H H 0.0085 0.6928 0.1252 0.292 Uiso 1 1 calc R . .
H13I H 0.1182 0.7414 0.1072 0.292 Uiso 1 1 calc R . .
C141 C 0.1105(5) 0.7246(5) 0.3668(4) 0.0687(17) Uani 1 1 d D . .
H14D H 0.1107 0.6943 0.4127 0.082 Uiso 1 1 calc R . .
H14E H 0.1243 0.6657 0.3379 0.082 Uiso 1 1 calc R . .
C142 C 0.2046(5) 0.7881(6) 0.3436(4) 0.091(2) Uani 1 1 d D . .
H14F H 0.2103 0.8130 0.2961 0.109 Uiso 1 1 calc R . .
H14G H 0.1896 0.8502 0.3699 0.109 Uiso 1 1 calc R . .
C143 C 0.3124(6) 0.7214(6) 0.3520(5) 0.113(3) Uani 1 1 d D . .
H14H H 0.3084 0.7020 0.4000 0.136 Uiso 1 1 calc R . .
H14I H 0.3233 0.6560 0.3294 0.136 Uiso 1 1 calc R . .
C144 C 0.4082(7) 0.7769(8) 0.3242(7) 0.169(6) Uani 1 1 d D . .
H14J H 0.4742 0.7317 0.3319 0.253 Uiso 1 1 calc R . .
H14K H 0.3980 0.8418 0.3463 0.253 Uiso 1 1 calc R . .
H14L H 0.4148 0.7933 0.2762 0.253 Uiso 1 1 calc R . .
C211 C 0.6858(8) 0.3169(11) 0.1640(5) 0.149(5) Uani 1 1 d D . .
H21A H 0.7160 0.3815 0.1458 0.178 Uiso 1 1 calc R . .
H21B H 0.7384 0.2722 0.1871 0.178 Uiso 1 1 calc R . .
C212 C 0.6767(10) 0.2593(13) 0.1054(5) 0.198(7) Uani 1 1 d D . .
H21C H 0.6554 0.1903 0.1222 0.238 Uiso 1 1 calc R . .
H21D H 0.6196 0.3000 0.0842 0.238 Uiso 1 1 calc R . .
C213 C 0.7841(12) 0.2441(17) 0.0535(6) 0.270(13) Uani 1 1 d D . .
H21E H 0.7709 0.2220 0.0125 0.324 Uiso 1 1 calc R . .
H21F H 0.8100 0.3123 0.0423 0.324 Uiso 1 1 calc R . .
C214 C 0.8715(18) 0.166(2) 0.0749(10) 0.40(2) Uani 1 1 d D . .
H21G H 0.9381 0.1639 0.0400 0.596 Uiso 1 1 calc R . .
H21H H 0.8494 0.0968 0.0828 0.596 Uiso 1 1 calc R . .
H21I H 0.8845 0.1862 0.1161 0.596 Uiso 1 1 calc R . .
C221 C 0.5282(7) 0.2472(9) 0.2447(6) 0.139(4) Uani 1 1 d D . .
H22A H 0.4586 0.2684 0.2763 0.167 Uiso 1 1 calc R . .
H22B H 0.5120 0.2160 0.2076 0.167 Uiso 1 1 calc R . .
C222 C 0.5981(8) 0.1627(9) 0.2805(6) 0.141(4) Uani 1 1 d D . .
H22C H 0.6195 0.1940 0.3158 0.169 Uiso 1 1 calc R . .
H22D H 0.6647 0.1353 0.2483 0.169 Uiso 1 1 calc R . .
C223 C 0.5361(10) 0.0726(10) 0.3118(8) 0.171(5) Uani 1 1 d D . .
H22E H 0.4687 0.1021 0.3426 0.205 Uiso 1 1 calc R . .
H22F H 0.5149 0.0431 0.2758 0.205 Uiso 1 1 calc R . .
C224 C 0.5942(14) -0.0150(13) 0.3491(10) 0.253(9) Uani 1 1 d D . .
H22G H 0.5484 -0.0692 0.3647 0.379 Uiso 1 1 calc R . .
H22H H 0.6104 0.0115 0.3873 0.379 Uiso 1 1 calc R . .
H22I H 0.6618 -0.0448 0.3195 0.379 Uiso 1 1 calc R . .
C231 C 0.6121(7) 0.3993(9) 0.2708(5) 0.124(3) Uani 1 1 d D . .
H23A H 0.6671 0.3483 0.2885 0.149 Uiso 1 1 calc R . .
H23B H 0.6473 0.4596 0.2491 0.149 Uiso 1 1 calc R . .
C232 C 0.5216(8) 0.4381(10) 0.3304(6) 0.148(4) Uani 1 1 d D . .
H23C H 0.4807 0.3806 0.3505 0.178 Uiso 1 1 calc R . .
H23D H 0.4708 0.4962 0.3146 0.178 Uiso 1 1 calc R . .
C233 C 0.5696(11) 0.4763(10) 0.3842(6) 0.154(4) Uani 1 1 d D . .
H23E H 0.6298 0.5146 0.3620 0.185 Uiso 1 1 calc R . .
H23F H 0.5132 0.5247 0.4122 0.185 Uiso 1 1 calc R . .
C234 C 0.6100(9) 0.3855(12) 0.4267(7) 0.172(5) Uani 1 1 d D . .
H23G H 0.6403 0.4104 0.4601 0.259 Uiso 1 1 calc R . .
H23H H 0.6662 0.3379 0.3989 0.259 Uiso 1 1 calc R . .
H23I H 0.5500 0.3485 0.4493 0.259 Uiso 1 1 calc R . .
C241 C 0.4939(8) 0.4218(12) 0.1849(7) 0.214(6) Uani 1 1 d DU . .
H24A H 0.4762 0.3853 0.1505 0.257 Uiso 1 1 calc R . .
H24B H 0.4270 0.4370 0.2199 0.257 Uiso 1 1 calc R . .
C242 C 0.5293(13) 0.5265(15) 0.1528(9) 0.288(7) Uani 1 1 d DU . .
H24C H 0.5832 0.5138 0.1104 0.345 Uiso 1 1 calc R . .
H24D H 0.5643 0.5552 0.1828 0.345 Uiso 1 1 calc R . .
C243 C 0.4288(18) 0.6102(15) 0.1385(11) 0.358 Uani 1 1 d DU . .
H24E H 0.3750 0.6235 0.1808 0.429 Uiso 1 1 calc R . .
H24F H 0.4539 0.6770 0.1197 0.429 Uiso 1 1 calc R . .
C244 C 0.3770(17) 0.5718(17) 0.0910(11) 0.340(12) Uani 1 1 d DU . .
H24G H 0.3116 0.6208 0.0864 0.510 Uiso 1 1 calc R . .
H24H H 0.3577 0.5029 0.1078 0.510 Uiso 1 1 calc R . .
H24I H 0.4276 0.5663 0.0475 0.510 Uiso 1 1 calc R . .

loop_
_atom_site_aniso_label
_atom_site_aniso_U_11
_atom_site_aniso_U_22
_atom_site_aniso_U_33
_atom_site_aniso_U_23
_atom_site_aniso_U_13
_atom_site_aniso_U_12
Mo1 0.0546(3) 0.0492(3) 0.0600(3) 0.0059(2) -0.0094(2) 0.0051(2)
Mo2 0.0541(3) 0.0470(3) 0.1135(5) -0.0101(3) -0.0202(3) -0.0072(2)
Mo3 0.0732(4) 0.0714(4) 0.0564(3) 0.0015(3) 0.0049(3) 0.0164(3)
Mo4 0.0576(3) 0.0753(4) 0.0508(3) 0.0018(3) -0.0042(2) 0.0044(3)
Mo5 0.0690(4) 0.0510(3) 0.0957(5) -0.0039(3) -0.0347(3) -0.0067(3)
Mo6 0.0522(3) 0.0465(3) 0.0714(4) 0.0053(2) -0.0160(3) 0.0011(2)
O1 0.0466(19) 0.0409(19) 0.053(2) 0.0041(16) -0.0039(16) 0.0018(16)
O2 0.078(3) 0.062(3) 0.209(7) -0.022(4) -0.048(4) -0.020(3)
O3 0.104(4) 0.124(4) 0.065(3) -0.003(3) 0.017(3) 0.038(3)
O4 0.085(3) 0.129(4) 0.054(3) -0.002(3) 0.003(2) 0.011(3)
O5 0.100(4) 0.065(3) 0.163(5) -0.008(3) -0.066(4) -0.018(3)
O6 0.067(3) 0.059(3) 0.102(3) 0.013(2) -0.028(2) 0.009(2)
O7 0.061(2) 0.040(2) 0.108(3) -0.001(2) -0.014(2) -0.0003(18)
O8 0.080(3) 0.071(3) 0.052(2) 0.011(2) -0.001(2) 0.017(2)
O9 0.053(2) 0.061(2) 0.059(2) -0.0002(19) -0.0029(18) 0.0109(18)
O10 0.068(3) 0.060(2) 0.077(3) -0.007(2) -0.033(2) 0.000(2)
O11 0.057(2) 0.065(3) 0.100(3) 0.023(2) 0.010(2) 0.003(2)
O12 0.076(3) 0.069(3) 0.078(3) -0.022(2) -0.028(2) 0.003(2)
O13 0.098(3) 0.068(3) 0.075(3) -0.020(2) -0.035(3) 0.008(2)
O14 0.054(2) 0.068(3) 0.080(3) 0.014(2) -0.011(2) -0.013(2)
O15 0.054(2) 0.064(3) 0.099(3) -0.008(2) -0.026(2) -0.005(2)
O16 0.064(3) 0.057(2) 0.078(3) -0.004(2) -0.009(2) 0.013(2)
O17 0.063(2) 0.081(3) 0.059(3) 0.010(2) -0.011(2) 0.001(2)
O18 0.072(3) 0.041(2) 0.098(3) 0.003(2) -0.030(2) -0.0076(19)
O19 0.148(5) 0.084(4) 0.082(4) -0.009(3) -0.016(3) 0.048(4)
O20 0.125(5) 0.094(4) 0.108(5) 0.022(3) -0.012(4) -0.008(4)
N1 0.057(3) 0.053(3) 0.072(3) 0.010(2) -0.009(2) 0.010(2)
N2 0.126(6) 0.082(5) 0.144(7) 0.023(5) -0.024(5) 0.013(4)
N3 0.074(3) 0.046(3) 0.063(3) -0.004(2) -0.013(3) -0.012(2)
N4 0.066(4) 0.202(9) 0.115(6) 0.027(6) -0.020(4) -0.045(5)
C1 0.067(4) 0.065(4) 0.068(4) 0.006(3) -0.007(3) 0.010(3)
C2 0.090(5) 0.060(4) 0.077(5) 0.004(3) -0.003(4) 0.023(4)
C3 0.095(5) 0.074(5) 0.076(5) -0.002(4) -0.009(4) 0.030(4)
C4 0.075(4) 0.064(4) 0.097(6) 0.002(4) -0.017(4) 0.011(3)
C5 0.101(6) 0.081(5) 0.078(5) -0.009(4) -0.019(4) 0.018(4)
C6 0.088(5) 0.078(5) 0.072(4) 0.002(4) -0.016(4) 0.010(4)
C7 0.218(12) 0.147(9) 0.062(5) -0.017(6) -0.017(6) 0.071(8)
C8 0.095(6) 0.076(5) 0.107(6) 0.007(5) -0.027(5) 0.008(4)
C9 0.091(5) 0.073(5) 0.103(6) 0.012(4) -0.019(5) -0.006(4)
C10 0.088(5) 0.080(5) 0.093(6) 0.008(4) -0.009(4) 0.002(4)
C11 0.092(5) 0.064(4) 0.092(5) 0.002(4) -0.013(4) 0.010(4)
C12 0.082(5) 0.078(5) 0.102(6) -0.005(4) -0.011(4) 0.018(4)
C13 0.080(5) 0.084(5) 0.108(6) -0.013(5) -0.014(5) 0.017(4)
C14 0.119(8) 0.128(8) 0.141(9) -0.023(7) 0.034(7) 0.004(7)
C111 0.069(4) 0.053(3) 0.076(4) -0.005(3) -0.011(3) -0.015(3)
C112 0.089(4) 0.069(4) 0.079(4) -0.001(3) -0.010(4) -0.025(4)
C113 0.136(7) 0.091(6) 0.118(7) -0.019(5) 0.015(6) -0.065(5)
C114 0.113(7) 0.298(19) 0.33(2) -0.129(17) 0.070(12) -0.090(10)
C121 0.075(4) 0.047(3) 0.077(4) -0.010(3) -0.012(3) -0.013(3)
C122 0.075(4) 0.056(4) 0.086(5) -0.013(3) -0.013(4) -0.007(3)
C123 0.099(5) 0.064(4) 0.065(4) -0.006(3) -0.009(4) -0.003(4)
C124 0.112(6) 0.099(6) 0.089(6) -0.017(5) -0.011(5) 0.017(5)
C131 0.098(5) 0.054(3) 0.061(4) -0.004(3) -0.014(4) -0.015(3)
C132 0.125(6) 0.069(4) 0.066(4) -0.011(4) -0.008(4) -0.013(4)
C133 0.160(9) 0.147(9) 0.075(6) -0.009(6) -0.013(6) -0.045(8)
C134 0.222(14) 0.289(18) 0.087(7) -0.043(9) 0.006(8) -0.114(14)
C141 0.071(4) 0.052(3) 0.079(4) -0.003(3) -0.007(3) -0.011(3)
C142 0.069(4) 0.083(5) 0.113(6) -0.018(4) -0.002(4) -0.011(4)
C143 0.069(5) 0.087(6) 0.180(9) -0.042(6) -0.007(5) -0.014(4)
C144 0.086(6) 0.127(8) 0.273(16) -0.070(9) 0.037(8) -0.037(6)
C211 0.106(7) 0.259(14) 0.099(7) -0.019(8) -0.020(6) -0.073(9)
C212 0.179(13) 0.35(2) 0.093(8) -0.015(11) -0.021(8) -0.112(14)
C213 0.151(13) 0.57(4) 0.114(11) -0.124(17) 0.010(10) -0.109(19)
C214 0.28(3) 0.70(6) 0.197(19) -0.19(3) -0.142(19) 0.17(3)
C221 0.079(6) 0.209(12) 0.133(9) 0.014(8) -0.031(6) -0.039(7)
C222 0.098(7) 0.155(10) 0.172(11) 0.004(8) -0.047(7) -0.013(7)
C223 0.142(10) 0.173(12) 0.223(15) 0.038(11) -0.093(10) -0.052(10)
C224 0.246(19) 0.26(2) 0.31(2) 0.062(18) -0.159(18) -0.115(17)
C231 0.082(6) 0.172(10) 0.122(8) 0.009(7) -0.032(6) -0.031(6)
C232 0.084(7) 0.167(11) 0.168(11) -0.003(9) -0.008(7) 0.013(7)
C233 0.136(10) 0.160(12) 0.152(11) -0.011(9) -0.033(9) 0.013(9)
C234 0.105(8) 0.220(15) 0.174(13) -0.037(12) -0.014(8) 0.011(9)
C241 0.077(6) 0.385(13) 0.178(11) 0.130(12) -0.055(7) -0.083(8)
C242 0.212(10) 0.437(16) 0.254(15) 0.170(14) -0.108(11) -0.201(9)
C243 0.351 0.429 0.362 0.234 -0.219 -0.217
C244 0.32(2) 0.40(3) 0.35(2) 0.219(18) -0.20(2) -0.16(2)

loop_
_atom_type_symbol
_atom_type_description
_atom_type_scat_dispersion_real
_atom_type_scat_dispersion_imag
_atom_type_scat_source
C C 0.0033 0.0016 'International Tables Vol C Tables 4.2.6.8 and 6.1.1.4'
H H 0.0000 0.0000 'International Tables Vol C Tables 4.2.6.8 and 6.1.1.4'
N N 0.0061 0.0033 'International Tables Vol C Tables 4.2.6.8 and 6.1.1.4'
O O 0.0106 0.0060 'International Tables Vol C Tables 4.2.6.8 and 6.1.1.4'
Mo Mo -1.6832 0.6857 'International Tables Vol C Tables 4.2.6.8 and 6.1.1.4'

loop_
_geom_angle_atom_site_label_1
_geom_angle_atom_site_label_2
_geom_angle_atom_site_label_3
_geom_angle
_geom_angle_site_symmetry_1
_geom_angle_site_symmetry_3
_geom_angle_publ_flag
N1 Mo1 O10 102.2(2) . . ?
N1 Mo1 O9 102.0(2) . . ?
O10 Mo1 O9 88.46(19) . . ?
N1 Mo1 O8 102.4(2) . . ?
O10 Mo1 O8 87.6(2) . . ?
O9 Mo1 O8 155.58(17) . . ?
N1 Mo1 O7 101.9(2) . . ?
O10 Mo1 O7 155.88(17) . . ?
O9 Mo1 O7 86.62(19) . . ?
O8 Mo1 O7 87.2(2) . . ?
N1 Mo1 O1 179.5(2) . . ?
O10 Mo1 O1 78.16(15) . . ?
O9 Mo1 O1 78.25(14) . . ?
O8 Mo1 O1 77.35(15) . . ?
O7 Mo1 O1 77.72(15) . . ?
O2 Mo2 O12 104.0(3) . . ?
O2 Mo2 O7 104.3(2) . . ?
O12 Mo2 O7 88.02(19) . . ?
O2 Mo2 O15 102.3(2) . . ?
O12 Mo2 O15 86.95(19) . . ?
O7 Mo2 O15 153.33(17) . . ?
O2 Mo2 O11 103.2(3) . . ?
O12 Mo2 O11 152.57(19) . . ?
O7 Mo2 O11 87.9(2) . . ?
O15 Mo2 O11 84.64(19) . . ?
O2 Mo2 O1 178.6(2) . . ?
O12 Mo2 O1 76.90(15) . . ?
O7 Mo2 O1 76.71(15) . . ?
O15 Mo2 O1 76.63(14) . . ?
O11 Mo2 O1 75.77(16) . . ?
O3 Mo3 O8 104.5(2) . . ?
O3 Mo3 O11 103.7(3) . . ?
O8 Mo3 O11 88.6(2) . . ?
O3 Mo3 O16 102.6(2) . . ?
O8 Mo3 O16 152.87(18) . . ?
O11 Mo3 O16 85.95(19) . . ?
O3 Mo3 O13 103.4(3) . . ?
O8 Mo3 O13 87.7(2) . . ?
O11 Mo3 O13 152.73(19) . . ?
O16 Mo3 O13 85.16(19) . . ?
O3 Mo3 O1 179.2(2) . . ?
O8 Mo3 O1 76.30(15) . . ?
O11 Mo3 O1 76.48(16) . . ?
O16 Mo3 O1 76.58(15) . . ?
O13 Mo3 O1 76.39(16) . . ?
O4 Mo4 O14 103.6(2) . . ?
O4 Mo4 O9 104.5(2) . . ?
O14 Mo4 O9 87.97(18) . . ?
O4 Mo4 O17 102.2(2) . . ?
O14 Mo4 O17 87.57(19) . . ?
O9 Mo4 O17 153.27(17) . . ?
O4 Mo4 O12 103.7(2) . . ?
O14 Mo4 O12 152.65(18) . . ?
O9 Mo4 O12 86.07(18) . . ?
O17 Mo4 O12 85.90(19) . . ?
O4 Mo4 O1 179.2(2) . . ?
O14 Mo4 O1 76.99(15) . . ?
O9 Mo4 O1 76.10(14) . . ?
O17 Mo4 O1 77.21(15) . . ?
O12 Mo4 O1 75.66(16) . . ?
O5 Mo5 O13 104.0(3) . . ?
O5 Mo5 O10 103.5(2) . . ?
O13 Mo5 O10 87.8(2) . . ?
O5 Mo5 O18 103.6(2) . . ?
O13 Mo5 O18 87.1(2) . . ?
O10 Mo5 O18 152.87(17) . . ?
O5 Mo5 O14 103.1(3) . . ?
O13 Mo5 O14 152.93(18) . . ?
O10 Mo5 O14 86.06(18) . . ?
O18 Mo5 O14 86.45(19) . . ?
O5 Mo5 O1 179.0(2) . . ?
O13 Mo5 O1 76.78(16) . . ?
O10 Mo5 O1 75.90(15) . . ?
O18 Mo5 O1 76.99(14) . . ?
O14 Mo5 O1 76.15(15) . . ?
O6 Mo6 O15 104.5(2) . . ?
O6 Mo6 O16 104.2(2) . . ?
O15 Mo6 O16 87.5(2) . . ?
O6 Mo6 O18 102.6(2) . . ?
O15 Mo6 O18 152.92(17) . . ?
O16 Mo6 O18 86.7(2) . . ?
O6 Mo6 O17 103.4(2) . . ?
O15 Mo6 O17 87.1(2) . . ?
O16 Mo6 O17 152.42(18) . . ?
O18 Mo6 O17 85.9(2) . . ?
O6 Mo6 O1 178.96(18) . . ?
O15 Mo6 O1 76.48(15) . . ?
O16 Mo6 O1 76.25(15) . . ?
O18 Mo6 O1 76.45(14) . . ?
O17 Mo6 O1 76.18(15) . . ?
Mo1 O1 Mo2 91.08(12) . . ?
Mo1 O1 Mo3 90.85(12) . . ?
Mo2 O1 Mo3 90.52(12) . . ?
Mo1 O1 Mo4 90.60(12) . . ?
Mo2 O1 Mo4 90.00(13) . . ?
Mo3 O1 Mo4 178.45(16) . . ?
Mo1 O1 Mo5 90.73(12) . . ?
Mo2 O1 Mo5 178.14(16) . . ?
Mo3 O1 Mo5 89.91(13) . . ?
Mo4 O1 Mo5 89.52(11) . . ?
Mo1 O1 Mo6 179.70(18) . . ?
Mo2 O1 Mo6 89.16(12) . . ?
Mo3 O1 Mo6 89.33(12) . . ?
Mo4 O1 Mo6 89.21(12) . . ?
Mo5 O1 Mo6 89.03(11) . . ?
Mo2 O7 Mo1 114.48(19) . . ?
Mo3 O8 Mo1 115.5(2) . . ?
Mo4 O9 Mo1 114.99(19) . . ?
Mo5 O10 Mo1 115.22(19) . . ?
Mo3 O11 Mo2 117.2(2) . . ?
Mo2 O12 Mo4 117.4(2) . . ?
Mo5 O13 Mo3 116.9(2) . . ?
Mo4 O14 Mo5 117.31(19) . . ?
Mo6 O15 Mo2 117.7(2) . . ?
Mo6 O16 Mo3 117.8(2) . . ?
Mo4 O17 Mo6 117.4(2) . . ?
Mo6 O18 Mo5 117.51(19) . . ?
C2 O19 C7 116.9(6) . . ?
C9 O20 C14 116.8(7) . . ?
C1 N1 Mo1 176.7(5) . . ?
C8 N2 H2A 120.0 . . ?
C8 N2 H2B 120.0 . . ?
H2A N2 H2B 120.0 . . ?
C131 N3 C141 112.0(5) . . ?
C131 N3 C111 108.8(5) . . ?
C141 N3 C111 108.7(4) . . ?
C131 N3 C121 107.8(4) . . ?
C141 N3 C121 108.9(5) . . ?
C111 N3 C121 110.6(4) . . ?
C211 N4 C241 111.8(8) . . ?
C211 N4 C231 105.6(6) . . ?
C241 N4 C231 111.7(10) . . ?
C211 N4 C221 109.5(9) . . ?
C241 N4 C221 106.2(7) . . ?
C231 N4 C221 112.1(8) . . ?
N1 C1 C6 119.9(6) . . ?
N1 C1 C2 121.2(6) . . ?
C6 C1 C2 118.8(6) . . ?
O19 C2 C3 124.7(7) . . ?
O19 C2 C1 115.6(6) . . ?
C3 C2 C1 119.7(7) . . ?
C2 C3 C4 120.6(7) . . ?
C2 C3 H3 119.7 . . ?
C4 C3 H3 119.7 . . ?
C5 C4 C3 118.9(7) . . ?
C5 C4 C11 120.9(7) . . ?
C3 C4 C11 120.2(7) . . ?
C6 C5 C4 120.1(7) . . ?
C6 C5 H5 120.0 . . ?
C4 C5 H5 120.0 . . ?
C5 C6 C1 121.6(7) . . ?
C5 C6 H6 119.2 . . ?
C1 C6 H6 119.2 . . ?
O19 C7 H7A 109.5 . . ?
O19 C7 H7B 109.5 . . ?
H7A C7 H7B 109.5 . . ?
O19 C7 H7C 109.5 . . ?
H7A C7 H7C 109.5 . . ?
H7B C7 H7C 109.5 . . ?
C9 C8 C13 118.3(8) . . ?
C9 C8 N2 118.8(8) . . ?
C13 C8 N2 122.9(8) . . ?
C8 C9 O20 114.7(7) . . ?
C8 C9 C10 121.8(8) . . ?
O20 C9 C10 123.5(8) . . ?
C9 C10 C11 118.7(7) . . ?
C9 C10 H10 120.6 . . ?
C11 C10 H10 120.6 . . ?
C12 C11 C10 119.4(7) . . ?
C12 C11 C4 120.6(7) . . ?
C10 C11 C4 120.0(7) . . ?
C13 C12 C11 119.7(8) . . ?
C13 C12 H12 120.2 . . ?
C11 C12 H12 120.2 . . ?
C8 C13 C12 122.0(8) . . ?
C8 C13 H13 119.0 . . ?
C12 C13 H13 119.0 . . ?
O20 C14 H14A 109.5 . . ?
O20 C14 H14B 109.5 . . ?
H14A C14 H14B 109.5 . . ?
O20 C14 H14C 109.5 . . ?
H14A C14 H14C 109.5 . . ?
H14B C14 H14C 109.5 . . ?
C112 C111 N3 117.1(5) . . ?
C112 C111 H11A 108.0 . . ?
N3 C111 H11A 108.0 . . ?
C112 C111 H11B 108.0 . . ?
N3 C111 H11B 108.0 . . ?
H11A C111 H11B 107.3 . . ?
C111 C112 C113 110.9(6) . . ?
C111 C112 H11C 109.5 . . ?
C113 C112 H11C 109.5 . . ?
C111 C112 H11D 109.5 . . ?
C113 C112 H11D 109.5 . . ?
H11C C112 H11D 108.1 . . ?
C114 C113 C112 112.6(7) . . ?
C114 C113 H11E 109.1 . . ?
C112 C113 H11E 109.1 . . ?
C114 C113 H11F 109.1 . . ?
C112 C113 H11F 109.1 . . ?
H11E C113 H11F 107.8 . . ?
C113 C114 H11G 109.5 . . ?
C113 C114 H11H 109.5 . . ?
H11G C114 H11H 109.5 . . ?
C113 C114 H11I 109.5 . . ?
H11G C114 H11I 109.5 . . ?
H11H C114 H11I 109.5 . . ?
C122 C121 N3 116.6(5) . . ?
C122 C121 H12A 108.1 . . ?
N3 C121 H12A 108.1 . . ?
C122 C121 H12B 108.1 . . ?
N3 C121 H12B 108.1 . . ?
H12A C121 H12B 107.3 . . ?
C121 C122 C123 110.7(5) . . ?
C121 C122 H12C 109.5 . . ?
C123 C122 H12C 109.5 . . ?
C121 C122 H12D 109.5 . . ?
C123 C122 H12D 109.5 . . ?
H12C C122 H12D 108.1 . . ?
C124 C123 C122 112.1(6) . . ?
C124 C123 H12E 109.2 . . ?
C122 C123 H12E 109.2 . . ?
C124 C123 H12F 109.2 . . ?
C122 C123 H12F 109.2 . . ?
H12E C123 H12F 107.9 . . ?
C123 C124 H12G 109.5 . . ?
C123 C124 H12H 109.5 . . ?
H12G C124 H12H 109.5 . . ?
C123 C124 H12I 109.5 . . ?
H12G C124 H12I 109.5 . . ?
H12H C124 H12I 109.5 . . ?
N3 C131 C132 115.1(5) . . ?
N3 C131 H13A 108.5 . . ?
C132 C131 H13A 108.5 . . ?
N3 C131 H13B 108.5 . . ?
C132 C131 H13B 108.5 . . ?
H13A C131 H13B 107.5 . . ?
C133 C132 C131 110.1(6) . . ?
C133 C132 H13C 109.6 . . ?
C131 C132 H13C 109.6 . . ?
C133 C132 H13D 109.6 . . ?
C131 C132 H13D 109.6 . . ?
H13C C132 H13D 108.1 . . ?
C134 C133 C132 111.6(9) . . ?
C134 C133 H13E 109.3 . . ?
C132 C133 H13E 109.3 . . ?
C134 C133 H13F 109.3 . . ?
C132 C133 H13F 109.3 . . ?
H13E C133 H13F 108.0 . . ?
C133 C134 H13G 109.5 . . ?
C133 C134 H13H 109.5 . . ?
H13G C134 H13H 109.5 . . ?
C133 C134 H13I 109.5 . . ?
H13G C134 H13I 109.5 . . ?
H13H C134 H13I 109.5 . . ?
C142 C141 N3 115.5(5) . . ?
C142 C141 H14D 108.4 . . ?
N3 C141 H14D 108.4 . . ?
C142 C141 H14E 108.4 . . ?
N3 C141 H14E 108.4 . . ?
H14D C141 H14E 107.5 . . ?
C143 C142 C141 111.0(6) . . ?
C143 C142 H14F 109.4 . . ?
C141 C142 H14F 109.4 . . ?
C143 C142 H14G 109.4 . . ?
C141 C142 H14G 109.4 . . ?
H14F C142 H14G 108.0 . . ?
C144 C143 C142 112.9(8) . . ?
C144 C143 H14H 109.0 . . ?
C142 C143 H14H 109.0 . . ?
C144 C143 H14I 109.0 . . ?
C142 C143 H14I 109.0 . . ?
H14H C143 H14I 107.8 . . ?
C143 C144 H14J 109.5 . . ?
C143 C144 H14K 109.5 . . ?
H14J C144 H14K 109.5 . . ?
C143 C144 H14L 109.5 . . ?
H14J C144 H14L 109.5 . . ?
H14K C144 H14L 109.5 . . ?
C212 C211 N4 116.1(8) . . ?
C212 C211 H21A 108.3 . . ?
N4 C211 H21A 108.3 . . ?
C212 C211 H21B 108.3 . . ?
N4 C211 H21B 108.3 . . ?
H21A C211 H21B 107.4 . . ?
C213 C212 C211 111.2(10) . . ?
C213 C212 H21C 109.4 . . ?
C211 C212 H21C 109.4 . . ?
C213 C212 H21D 109.4 . . ?
C211 C212 H21D 109.4 . . ?
H21C C212 H21D 108.0 . . ?
C214 C213 C212 114.9(15) . . ?
C214 C213 H21E 108.6 . . ?
C212 C213 H21E 108.6 . . ?
C214 C213 H21F 108.6 . . ?
C212 C213 H21F 108.6 . . ?
H21E C213 H21F 107.5 . . ?
C213 C214 H21G 109.5 . . ?
C213 C214 H21H 109.5 . . ?
H21G C214 H21H 109.5 . . ?
C213 C214 H21I 109.5 . . ?
H21G C214 H21I 109.5 . . ?
H21H C214 H21I 109.5 . . ?
C222 C221 N4 115.4(8) . . ?
C222 C221 H22A 108.4 . . ?
N4 C221 H22A 108.4 . . ?
C222 C221 H22B 108.4 . . ?
N4 C221 H22B 108.4 . . ?
H22A C221 H22B 107.5 . . ?
C221 C222 C223 110.9(9) . . ?
C221 C222 H22C 109.5 . . ?
C223 C222 H22C 109.5 . . ?
C221 C222 H22D 109.5 . . ?
C223 C222 H22D 109.4 . . ?
H22C C222 H22D 108.0 . . ?
C224 C223 C222 116.8(10) . . ?
C224 C223 H22E 108.1 . . ?
C222 C223 H22E 108.1 . . ?
C224 C223 H22F 108.1 . . ?
C222 C223 H22F 108.1 . . ?
H22E C223 H22F 107.3 . . ?
C223 C224 H22G 109.5 . . ?
C223 C224 H22H 109.5 . . ?
H22G C224 H22H 109.5 . . ?
C223 C224 H22I 109.5 . . ?
H22G C224 H22I 109.5 . . ?
H22H C224 H22I 109.5 . . ?
C232 C231 N4 117.5(8) . . ?
C232 C231 H23A 107.9 . . ?
N4 C231 H23A 107.9 . . ?
C232 C231 H23B 107.9 . . ?
N4 C231 H23B 107.9 . . ?
H23A C231 H23B 107.2 . . ?
C231 C232 C233 110.9(9) . . ?
C231 C232 H23C 109.5 . . ?
C233 C232 H23C 109.5 . . ?
C231 C232 H23D 109.5 . . ?
C233 C232 H23D 109.5 . . ?
H23C C232 H23D 108.0 . . ?
C234 C233 C232 110.2(11) . . ?
C234 C233 H23E 109.6 . . ?
C232 C233 H23E 109.6 . . ?
C234 C233 H23F 109.6 . . ?
C232 C233 H23F 109.6 . . ?
H23E C233 H23F 108.1 . . ?
C233 C234 H23G 109.5 . . ?
C233 C234 H23H 109.5 . . ?
H23G C234 H23H 109.5 . . ?
C233 C234 H23I 109.5 . . ?
H23G C234 H23I 109.5 . . ?
H23H C234 H23I 109.5 . . ?
C242 C241 N4 114.6(9) . . ?
C242 C241 H24A 108.6 . . ?
N4 C241 H24A 108.6 . . ?
C242 C241 H24B 108.6 . . ?
N4 C241 H24B 108.6 . . ?
H24A C241 H24B 107.6 . . ?
C241 C242 C243 111.7(11) . . ?
C241 C242 H24C 109.3 . . ?
C243 C242 H24C 109.3 . . ?
C241 C242 H24D 109.3 . . ?
C243 C242 H24D 109.3 . . ?
H24C C242 H24D 107.9 . . ?
C244 C243 C242 110.9(16) . . ?
C244 C243 H24E 109.5 . . ?
C242 C243 H24E 109.5 . . ?
C244 C243 H24F 109.5 . . ?
C242 C243 H24F 109.5 . . ?
H24E C243 H24F 108.1 . . ?
C243 C244 H24G 109.5 . . ?
C243 C244 H24H 109.5 . . ?
H24G C244 H24H 109.5 . . ?
C243 C244 H24I 109.5 . . ?
H24G C244 H24I 109.5 . . ?
H24H C244 H24I 109.5 . . ?

loop_
_geom_bond_atom_site_label_1
_geom_bond_atom_site_label_2
_geom_bond_distance
_geom_bond_site_symmetry_2
_geom_bond_publ_flag
Mo1 N1 1.728(5) . ?
Mo1 O10 1.926(4) . ?
Mo1 O9 1.929(4) . ?
Mo1 O8 1.946(4) . ?
Mo1 O7 1.954(4) . ?
Mo1 O1 2.226(3) . ?
Mo2 O2 1.686(5) . ?
Mo2 O12 1.895(5) . ?
Mo2 O7 1.897(4) . ?
Mo2 O15 1.941(4) . ?
Mo2 O11 1.949(5) . ?
Mo2 O1 2.311(3) . ?
Mo3 O3 1.690(5) . ?
Mo3 O8 1.882(4) . ?
Mo3 O11 1.901(5) . ?
Mo3 O16 1.936(4) . ?
Mo3 O13 1.943(5) . ?
Mo3 O1 2.317(3) . ?
Mo4 O4 1.685(4) . ?
Mo4 O14 1.896(4) . ?
Mo4 O9 1.910(4) . ?
Mo4 O17 1.916(4) . ?
Mo4 O12 1.942(4) . ?
Mo4 O1 2.327(3) . ?
Mo5 O5 1.687(5) . ?
Mo5 O13 1.908(5) . ?
Mo5 O10 1.912(4) . ?
Mo5 O18 1.925(4) . ?
Mo5 O14 1.941(5) . ?
Mo5 O1 2.327(3) . ?
Mo6 O6 1.680(4) . ?
Mo6 O15 1.887(4) . ?
Mo6 O16 1.900(4) . ?
Mo6 O18 1.915(4) . ?
Mo6 O17 1.933(4) . ?
Mo6 O1 2.356(3) . ?
O19 C2 1.363(8) . ?
O19 C7 1.438(10) . ?
O20 C9 1.378(9) . ?
O20 C14 1.383(10) . ?
N1 C1 1.366(8) . ?
N2 C8 1.402(9) . ?
N2 H2A 0.8600 . ?
N2 H2B 0.8600 . ?
N3 C131 1.506(7) . ?
N3 C141 1.513(8) . ?
N3 C111 1.523(7) . ?
N3 C121 1.527(7) . ?
N4 C211 1.518(11) . ?
N4 C241 1.518(12) . ?
N4 C231 1.524(12) . ?
N4 C221 1.530(12) . ?
C1 C6 1.394(9) . ?
C1 C2 1.406(10) . ?
C2 C3 1.383(9) . ?
C3 C4 1.419(10) . ?
C3 H3 0.9300 . ?
C4 C5 1.386(10) . ?
C4 C11 1.484(9) . ?
C5 C6 1.377(9) . ?
C5 H5 0.9300 . ?
C6 H6 0.9300 . ?
C7 H7A 0.9600 . ?
C7 H7B 0.9600 . ?
C7 H7C 0.9600 . ?
C8 C9 1.375(11) . ?
C8 C13 1.379(11) . ?
C9 C10 1.398(10) . ?
C10 C11 1.407(10) . ?
C10 H10 0.9300 . ?
C11 C12 1.391(10) . ?
C12 C13 1.381(10) . ?
C12 H12 0.9300 . ?
C13 H13 0.9300 . ?
C14 H14A 0.9600 . ?
C14 H14B 0.9600 . ?
C14 H14C 0.9600 . ?
C111 C112 1.498(8) . ?
C111 H11A 0.9700 . ?
C111 H11B 0.9700 . ?
C112 C113 1.508(8) . ?
C112 H11C 0.9700 . ?
C112 H11D 0.9700 . ?
C113 C114 1.443(10) . ?
C113 H11E 0.9700 . ?
C113 H11F 0.9700 . ?
C114 H11G 0.9600 . ?
C114 H11H 0.9600 . ?
C114 H11I 0.9600 . ?
C121 C122 1.489(7) . ?
C121 H12A 0.9700 . ?
C121 H12B 0.9700 . ?
C122 C123 1.518(8) . ?
C122 H12C 0.9700 . ?
C122 H12D 0.9700 . ?
C123 C124 1.493(9) . ?
C123 H12E 0.9700 . ?
C123 H12F 0.9700 . ?
C124 H12G 0.9600 . ?
C124 H12H 0.9600 . ?
C124 H12I 0.9600 . ?
C131 C132 1.526(8) . ?
C131 H13A 0.9700 . ?
C131 H13B 0.9700 . ?
C132 C133 1.522(9) . ?
C132 H13C 0.9700 . ?
C132 H13D 0.9700 . ?
C133 C134 1.476(10) . ?
C133 H13E 0.9700 . ?
C133 H13F 0.9700 . ?
C134 H13G 0.9600 . ?
C134 H13H 0.9600 . ?
C134 H13I 0.9600 . ?
C141 C142 1.513(8) . ?
C141 H14D 0.9700 . ?
C141 H14E 0.9700 . ?
C142 C143 1.508(9) . ?
C142 H14F 0.9700 . ?
C142 H14G 0.9700 . ?
C143 C144 1.477(9) . ?
C143 H14H 0.9700 . ?
C143 H14I 0.9700 . ?
C144 H14J 0.9600 . ?
C144 H14K 0.9600 . ?
C144 H14L 0.9600 . ?
C211 C212 1.504(11) . ?
C211 H21A 0.9700 . ?
C211 H21B 0.9700 . ?
C212 C213 1.501(11) . ?
C212 H21C 0.9700 . ?
C212 H21D 0.9700 . ?
C213 C214 1.463(12) . ?
C213 H21E 0.9700 . ?
C213 H21F 0.9700 . ?
C214 H21G 0.9600 . ?
C214 H21H 0.9600 . ?
C214 H21I 0.9600 . ?
C221 C222 1.504(10) . ?
C221 H22A 0.9700 . ?
C221 H22B 0.9700 . ?
C222 C223 1.505(11) . ?
C222 H22C 0.9700 . ?
C222 H22D 0.9700 . ?
C223 C224 1.465(11) . ?
C223 H22E 0.9700 . ?
C223 H22F 0.9700 . ?
C224 H22G 0.9600 . ?
C224 H22H 0.9600 . ?
C224 H22I 0.9600 . ?
C231 C232 1.510(10) . ?
C231 H23A 0.9700 . ?
C231 H23B 0.9700 . ?
C232 C233 1.531(11) . ?
C232 H23C 0.9700 . ?
C232 H23D 0.9700 . ?
C233 C234 1.459(11) . ?
C233 H23E 0.9700 . ?
C233 H23F 0.9700 . ?
C234 H23G 0.9600 . ?
C234 H23H 0.9600 . ?
C234 H23I 0.9600 . ?
C241 C242 1.516(12) . ?
C241 H24A 0.9700 . ?
C241 H24B 0.9700 . ?
C242 C243 1.568(13) . ?
C242 H24C 0.9700 . ?
C242 H24D 0.9700 . ?
C243 C244 1.457(12) . ?
C243 H24E 0.9700 . ?
C243 H24F 0.9700 . ?
C244 H24G 0.9600 . ?
C244 H24H 0.9600 . ?
C244 H24I 0.9600 . ?
